data_7016055
loop_
_publ_author_name
'Liu, Dongtao'
'Cui, Dongmei'

_publ_section_title
;
 Highly trans-1,4 selective (co-)polymerization of butadiene and
 isoprene with quinolyl anilido rare earth metal bis(alkyl) precursors.
;
_journal_issue 30
_journal_name_full 'Dalton transactions (Cambridge, England : 2003)'
_journal_page_first 7755
_journal_page_last 7761
_journal_paper_doi 10.1039/c1dt10100e
_journal_volume 40
_journal_year 2011
_chemical_formula_sum 'C50 H65 N4 Nd O Si'
_chemical_formula_weight 910.39
_chemical_name_systematic
;
?
;
_space_group_IT_number 2
_symmetry_cell_setting monoclinic
_symmetry_space_group_name_Hall '-P 1'
_symmetry_space_group_name_H-M 'P -1'
_atom_sites_solution_hydrogens geom
_atom_sites_solution_primary direct
_atom_sites_solution_secondary difmap
_audit_creation_method SHELXL-97
_cell_angle_alpha 89.2590(10)
_cell_angle_beta 89.7830(10)
_cell_angle_gamma 84.4310(10)
_cell_formula_units_Z 2
_cell_length_a 11.0181(6)
_cell_length_b 11.6008(7)
_cell_length_c 18.1909(10)
_cell_measurement_temperature 293(2)
_cell_volume 2314.0(2)
_computing_structure_refinement 'SHELXL-97 (Sheldrick, 1997)'
_computing_structure_solution 'SHELXS-97 (Sheldrick, 1990)'
_diffrn_ambient_temperature 293(2)
_diffrn_measured_fraction_theta_full 0.983
_diffrn_measured_fraction_theta_max 0.983
_diffrn_radiation_monochromator graphite
_diffrn_radiation_source 'fine-focus sealed tube'
_diffrn_radiation_type MoK\a
_diffrn_radiation_wavelength 0.71073
_diffrn_reflns_av_R_equivalents 0.0213
_diffrn_reflns_av_sigmaI/netI 0.0452
_diffrn_reflns_limit_h_max 7
_diffrn_reflns_limit_h_min -13
_diffrn_reflns_limit_k_max 13
_diffrn_reflns_limit_k_min -13
_diffrn_reflns_limit_l_max 19
_diffrn_reflns_limit_l_min -21
_diffrn_reflns_number 12109
_diffrn_reflns_theta_full 25.04
_diffrn_reflns_theta_max 25.04
_diffrn_reflns_theta_min 1.76
_exptl_absorpt_coefficient_mu 1.187
_exptl_absorpt_correction_T_max 0.9007
_exptl_absorpt_correction_T_min 0.7972
_exptl_absorpt_correction_type multi-scan
_exptl_crystal_density_diffrn 1.307
_exptl_crystal_density_method 'not measured'
_exptl_crystal_F_000 950
_exptl_crystal_size_max 0.20
_exptl_crystal_size_mid 0.16
_exptl_crystal_size_min 0.09
_refine_diff_density_max 0.959
_refine_diff_density_min -0.282
_refine_diff_density_rms 0.077
_refine_ls_extinction_method none
_refine_ls_goodness_of_fit_ref 1.046
_refine_ls_hydrogen_treatment constr
_refine_ls_matrix_type full
_refine_ls_number_parameters 525
_refine_ls_number_reflns 8032
_refine_ls_number_restraints 0
_refine_ls_restrained_S_all 1.046
_refine_ls_R_factor_all 0.0482
_refine_ls_R_factor_gt 0.0385
_refine_ls_shift/su_max 0.001
_refine_ls_shift/su_mean 0.000
_refine_ls_structure_factor_coef Fsqd
_refine_ls_weighting_details 'calc w=1/[\s^2^(Fo^2^)+(0.0453P)^2^+0.5073P] where P=(Fo^2^+2Fc^2^)/3'
_refine_ls_weighting_scheme calc
_refine_ls_wR_factor_gt 0.0854
_refine_ls_wR_factor_ref 0.0901
_reflns_number_gt 6876
_reflns_number_total 8032
_reflns_threshold_expression >2sigma(I)
_cod_data_source_file c1dt10100e.txt
_cod_data_source_block complex5
_cod_depositor_comments
;
The following automatic conversions were performed:

'_symmetry_cell_setting' value 'MONOCLINIC' changed to 'monoclinic'
according to /home/saulius/struct/CIF-dictionaries/cif_core.dic
dictionary named 'cif_core.dic' version 2.4.1 from 2010-06-29.

Automatic conversion script
Id: cif_fix_values 1715 2011-07-08 13:25:40Z adriana 
;
_cod_original_sg_symbol_H-M P-1
_cod_database_code 7016055

loop_
_symmetry_equiv_pos_as_xyz
'x, y, z'
'-x, -y, -z'

loop_
_atom_site_label
_atom_site_type_symbol
_atom_site_fract_x
_atom_site_fract_y
_atom_site_fract_z
_atom_site_U_iso_or_equiv
_atom_site_adp_type
_atom_site_occupancy
_atom_site_symmetry_multiplicity
_atom_site_calc_flag
_atom_site_refinement_flags
_atom_site_disorder_assembly
_atom_site_disorder_group
Nd1 Nd 0.308847(18) 0.274715(17) 0.271724(11) 0.03562(8) Uani 1 1 d . . .
Si1 Si 0.40080(11) 0.23534(11) 0.47965(6) 0.0485(3) Uani 1 1 d . . .
O1 O 0.4739(3) 0.4208(3) 0.27247(16) 0.0566(8) Uani 1 1 d . . .
N1 N 0.3111(3) 0.3868(3) 0.14588(16) 0.0399(7) Uani 1 1 d . . .
N2 N 0.3640(3) 0.1558(2) 0.16889(16) 0.0347(7) Uani 1 1 d . . .
N3 N 0.1751(3) 0.1266(2) 0.32627(16) 0.0358(7) Uani 1 1 d . . .
N4 N 0.0980(3) 0.3455(2) 0.28296(17) 0.0389(7) Uani 1 1 d . . .
C1 C 0.2855(4) 0.4996(3) 0.1364(2) 0.0509(11) Uani 1 1 d . . .
H1A H 0.2572 0.5433 0.1765 0.061 Uiso 1 1 calc R . .
C2 C 0.2988(4) 0.5568(4) 0.0689(2) 0.0559(12) Uani 1 1 d . . .
H2A H 0.2796 0.6364 0.0644 0.067 Uiso 1 1 calc R . .
C3 C 0.3405(4) 0.4932(4) 0.0099(2) 0.0556(11) Uani 1 1 d . . .
H3A H 0.3512 0.5299 -0.0351 0.067 Uiso 1 1 calc R . .
C4 C 0.3674(4) 0.3728(3) 0.0164(2) 0.0443(9) Uani 1 1 d . . .
C5 C 0.4110(4) 0.3013(4) -0.0420(2) 0.0569(12) Uani 1 1 d . . .
H5 H 0.4238 0.3337 -0.0881 0.068 Uiso 1 1 calc R . .
C6 C 0.4345(5) 0.1853(4) -0.0310(2) 0.0631(13) Uani 1 1 d . . .
H6 H 0.4613 0.1387 -0.0702 0.076 Uiso 1 1 calc R . .
C7 C 0.4190(4) 0.1345(4) 0.0383(2) 0.0534(11) Uani 1 1 d . . .
H7 H 0.4362 0.0547 0.0437 0.064 Uiso 1 1 calc R . .
C8 C 0.3788(3) 0.1985(3) 0.0993(2) 0.0394(9) Uani 1 1 d . . .
C9 C 0.3526(3) 0.3211(3) 0.0872(2) 0.0377(8) Uani 1 1 d . . .
C10 C 0.3804(3) 0.0324(3) 0.18033(19) 0.0353(8) Uani 1 1 d . . .
C11 C 0.4876(3) -0.0193(3) 0.2143(2) 0.0396(9) Uani 1 1 d . . .
C12 C 0.4956(4) -0.1366(4) 0.2320(2) 0.0482(10) Uani 1 1 d . . .
H12 H 0.5661 -0.1707 0.2544 0.058 Uiso 1 1 calc R . .
C13 C 0.4031(4) -0.2034(4) 0.2175(2) 0.0529(11) Uani 1 1 d . . .
H13 H 0.4098 -0.2813 0.2312 0.064 Uiso 1 1 calc R . .
C14 C 0.2999(4) -0.1541(3) 0.1824(2) 0.0475(10) Uani 1 1 d . . .
H14 H 0.2380 -0.2001 0.1714 0.057 Uiso 1 1 calc R . .
C15 C 0.2863(4) -0.0373(3) 0.1629(2) 0.0406(9) Uani 1 1 d . . .
C16 C 0.5956(4) 0.0492(4) 0.2276(2) 0.0535(11) Uani 1 1 d . . .
H16 H 0.5642 0.1287 0.2395 0.064 Uiso 1 1 calc R . .
C17 C 0.6725(5) 0.0533(6) 0.1574(3) 0.102(2) Uani 1 1 d . . .
H17A H 0.7073 -0.0235 0.1459 0.153 Uiso 1 1 calc R . .
H17B H 0.7366 0.1023 0.1648 0.153 Uiso 1 1 calc R . .
H17C H 0.6217 0.0836 0.1175 0.153 Uiso 1 1 calc R . .
C18 C 0.6785(5) 0.0028(5) 0.2893(3) 0.0871(17) Uani 1 1 d . . .
H18A H 0.6306 -0.0102 0.3323 0.131 Uiso 1 1 calc R . .
H18B H 0.7353 0.0580 0.3001 0.131 Uiso 1 1 calc R . .
H18C H 0.7224 -0.0688 0.2747 0.131 Uiso 1 1 calc R . .
C19 C 0.1725(4) 0.0093(4) 0.1220(3) 0.0559(11) Uani 1 1 d . . .
H19 H 0.1745 0.0931 0.1157 0.067 Uiso 1 1 calc R . .
C20 C 0.1689(5) -0.0444(6) 0.0444(3) 0.0941(19) Uani 1 1 d . . .
H20A H 0.2447 -0.0366 0.0195 0.141 Uiso 1 1 calc R . .
H20B H 0.1032 -0.0047 0.0167 0.141 Uiso 1 1 calc R . .
H20C H 0.1565 -0.1249 0.0491 0.141 Uiso 1 1 calc R . .
C21 C 0.0566(4) -0.0116(5) 0.1644(3) 0.0747(15) Uani 1 1 d . . .
H21A H 0.0555 -0.0930 0.1742 0.112 Uiso 1 1 calc R . .
H21B H -0.0134 0.0158 0.1356 0.112 Uiso 1 1 calc R . .
H21C H 0.0549 0.0293 0.2100 0.112 Uiso 1 1 calc R . .
C22 C 0.2133(4) 0.0185(3) 0.3444(2) 0.0418(9) Uani 1 1 d . . .
H22 H 0.2910 -0.0108 0.3297 0.050 Uiso 1 1 calc R . .
C23 C 0.1424(4) -0.0541(3) 0.3848(2) 0.0471(10) Uani 1 1 d . . .
H23 H 0.1724 -0.1299 0.3961 0.056 Uiso 1 1 calc R . .
C24 C 0.0290(4) -0.0118(3) 0.4070(2) 0.0459(10) Uani 1 1 d . . .
H24 H -0.0193 -0.0592 0.4334 0.055 Uiso 1 1 calc R . .
C25 C -0.0156(3) 0.1030(3) 0.3904(2) 0.0394(9) Uani 1 1 d . . .
C26 C -0.1317(4) 0.1532(4) 0.4133(2) 0.0489(10) Uani 1 1 d . . .
H26 H -0.1824 0.1104 0.4415 0.059 Uiso 1 1 calc R . .
C27 C -0.1679(4) 0.2642(4) 0.3937(2) 0.0528(11) Uani 1 1 d . . .
H27 H -0.2435 0.2975 0.4096 0.063 Uiso 1 1 calc R . .
C28 C -0.0947(4) 0.3304(4) 0.3500(2) 0.0476(10) Uani 1 1 d . . .
H28 H -0.1242 0.4056 0.3367 0.057 Uiso 1 1 calc R . .
C29 C 0.0207(3) 0.2869(3) 0.3260(2) 0.0385(9) Uani 1 1 d . . .
C30 C 0.0608(3) 0.1705(3) 0.34805(19) 0.0355(8) Uani 1 1 d . . .
C31 C 0.0430(4) 0.4491(3) 0.2477(2) 0.0440(10) Uani 1 1 d . . .
C32 C 0.0357(4) 0.5564(4) 0.2832(3) 0.0531(11) Uani 1 1 d . . .
C33 C -0.0136(5) 0.6558(4) 0.2461(3) 0.0682(14) Uani 1 1 d . . .
H33 H -0.0170 0.7268 0.2695 0.082 Uiso 1 1 calc R . .
C34 C -0.0567(5) 0.6513(4) 0.1763(3) 0.0729(15) Uani 1 1 d . . .
H34 H -0.0902 0.7184 0.1526 0.088 Uiso 1 1 calc R . .
C35 C -0.0504(4) 0.5467(4) 0.1410(3) 0.0610(12) Uani 1 1 d . . .
H35 H -0.0800 0.5441 0.0933 0.073 Uiso 1 1 calc R . .
C36 C -0.0003(4) 0.4436(3) 0.1752(2) 0.0481(10) Uani 1 1 d . . .
C37 C 0.0837(4) 0.5658(4) 0.3601(3) 0.0629(13) Uani 1 1 d . . .
H37 H 0.0977 0.4872 0.3806 0.075 Uiso 1 1 calc R . .
C38 C 0.2047(5) 0.6154(5) 0.3570(3) 0.0844(17) Uani 1 1 d . . .
H38A H 0.2608 0.5664 0.3279 0.127 Uiso 1 1 calc R . .
H38B H 0.2362 0.6200 0.4059 0.127 Uiso 1 1 calc R . .
H38C H 0.1944 0.6915 0.3352 0.127 Uiso 1 1 calc R . .
C39 C -0.0038(5) 0.6371(5) 0.4127(3) 0.0887(17) Uani 1 1 d . . .
H39A H -0.0194 0.7148 0.3940 0.133 Uiso 1 1 calc R . .
H39B H 0.0327 0.6385 0.4605 0.133 Uiso 1 1 calc R . .
H39C H -0.0792 0.6022 0.4164 0.133 Uiso 1 1 calc R . .
C40 C 0.0034(4) 0.3315(4) 0.1346(2) 0.0545(11) Uani 1 1 d . . .
H40 H 0.0675 0.2780 0.1570 0.065 Uiso 1 1 calc R . .
C41 C 0.0321(5) 0.3395(5) 0.0516(2) 0.0679(14) Uani 1 1 d . . .
H41A H -0.0352 0.3820 0.0268 0.102 Uiso 1 1 calc R . .
H41B H 0.0449 0.2629 0.0319 0.102 Uiso 1 1 calc R . .
H41C H 0.1043 0.3784 0.0445 0.102 Uiso 1 1 calc R . .
C42 C -0.1161(5) 0.2768(5) 0.1425(3) 0.0800(16) Uani 1 1 d . . .
H42A H -0.1317 0.2621 0.1936 0.120 Uiso 1 1 calc R . .
H42B H -0.1106 0.2051 0.1163 0.120 Uiso 1 1 calc R . .
H42C H -0.1814 0.3285 0.1226 0.120 Uiso 1 1 calc R . .
C43 C 0.4349(4) 0.2060(4) 0.3825(2) 0.0489(10) Uani 1 1 d . . .
H43A H 0.4460 0.1223 0.3790 0.059 Uiso 1 1 calc R . .
H43B H 0.5146 0.2325 0.3740 0.059 Uiso 1 1 calc R . .
C44 C 0.2767(5) 0.1507(5) 0.5144(2) 0.0689(14) Uani 1 1 d . . .
H44A H 0.2032 0.1731 0.4876 0.103 Uiso 1 1 calc R . .
H44B H 0.2632 0.1658 0.5657 0.103 Uiso 1 1 calc R . .
H44C H 0.2999 0.0695 0.5079 0.103 Uiso 1 1 calc R . .
C45 C 0.5338(5) 0.2037(6) 0.5432(3) 0.0849(18) Uani 1 1 d . . .
H45A H 0.5610 0.1226 0.5420 0.127 Uiso 1 1 calc R . .
H45B H 0.5095 0.2246 0.5924 0.127 Uiso 1 1 calc R . .
H45C H 0.5990 0.2478 0.5278 0.127 Uiso 1 1 calc R . .
C46 C 0.3444(5) 0.3918(4) 0.4944(3) 0.0809(16) Uani 1 1 d . . .
H46A H 0.4077 0.4398 0.4818 0.121 Uiso 1 1 calc R . .
H46B H 0.3221 0.4029 0.5451 0.121 Uiso 1 1 calc R . .
H46C H 0.2745 0.4125 0.4639 0.121 Uiso 1 1 calc R . .
C47 C 0.5221(4) 0.4846(4) 0.3313(3) 0.0663(13) Uani 1 1 d . . .
H47A H 0.5509 0.4324 0.3709 0.080 Uiso 1 1 calc R . .
H47B H 0.4594 0.5408 0.3505 0.080 Uiso 1 1 calc R . .
C48 C 0.6245(4) 0.5443(4) 0.3004(3) 0.0681(14) Uani 1 1 d . . .
H48A H 0.6016 0.6268 0.2952 0.082 Uiso 1 1 calc R . .
H48B H 0.6958 0.5320 0.3317 0.082 Uiso 1 1 calc R . .
C49 C 0.6483(5) 0.4913(6) 0.2285(3) 0.096(2) Uani 1 1 d . . .
H49A H 0.6311 0.5486 0.1897 0.115 Uiso 1 1 calc R . .
H49B H 0.7332 0.4608 0.2248 0.115 Uiso 1 1 calc R . .
C50 C 0.5726(5) 0.4015(5) 0.2214(4) 0.104(2) Uani 1 1 d . . .
H50A H 0.6184 0.3274 0.2316 0.125 Uiso 1 1 calc R . .
H50B H 0.5413 0.4006 0.1717 0.125 Uiso 1 1 calc R . .

loop_
_atom_site_aniso_label
_atom_site_aniso_U_11
_atom_site_aniso_U_22
_atom_site_aniso_U_33
_atom_site_aniso_U_23
_atom_site_aniso_U_13
_atom_site_aniso_U_12
Nd1 0.03726(13) 0.03987(12) 0.03106(12) -0.00296(8) 0.00571(8) -0.01039(8)
Si1 0.0520(7) 0.0609(7) 0.0346(6) -0.0025(5) -0.0020(5) -0.0156(6)
O1 0.0477(18) 0.069(2) 0.0565(19) -0.0124(15) 0.0094(14) -0.0236(15)
N1 0.052(2) 0.0335(17) 0.0361(17) -0.0027(13) 0.0099(15) -0.0127(14)
N2 0.0401(18) 0.0338(16) 0.0308(16) 0.0007(13) 0.0026(13) -0.0068(13)
N3 0.0409(19) 0.0335(16) 0.0334(17) 0.0002(13) 0.0024(14) -0.0051(14)
N4 0.0431(19) 0.0338(16) 0.0402(18) 0.0060(14) 0.0099(14) -0.0063(14)
C1 0.066(3) 0.041(2) 0.047(2) -0.0018(19) 0.016(2) -0.011(2)
C2 0.071(3) 0.034(2) 0.063(3) 0.005(2) 0.016(2) -0.008(2)
C3 0.068(3) 0.050(3) 0.049(3) 0.011(2) 0.013(2) -0.012(2)
C4 0.049(2) 0.045(2) 0.039(2) 0.0060(18) 0.0045(18) -0.0074(18)
C5 0.087(3) 0.049(3) 0.035(2) 0.0045(19) 0.014(2) -0.007(2)
C6 0.092(4) 0.057(3) 0.039(2) -0.003(2) 0.022(2) 0.000(3)
C7 0.078(3) 0.045(2) 0.036(2) -0.0015(18) 0.009(2) -0.001(2)
C8 0.042(2) 0.040(2) 0.037(2) -0.0027(17) 0.0025(17) -0.0058(17)
C9 0.040(2) 0.037(2) 0.037(2) 0.0010(16) 0.0027(17) -0.0078(16)
C10 0.045(2) 0.0334(19) 0.0280(19) -0.0010(15) 0.0034(16) -0.0038(17)
C11 0.037(2) 0.049(2) 0.033(2) -0.0038(17) 0.0039(16) -0.0045(18)
C12 0.047(3) 0.049(2) 0.046(2) 0.0113(19) -0.0017(19) 0.006(2)
C13 0.062(3) 0.038(2) 0.057(3) 0.010(2) 0.006(2) -0.001(2)
C14 0.047(2) 0.039(2) 0.058(3) -0.0015(19) 0.003(2) -0.0083(18)
C15 0.043(2) 0.038(2) 0.041(2) -0.0053(17) 0.0022(17) -0.0018(17)
C16 0.045(3) 0.060(3) 0.055(3) -0.007(2) -0.002(2) -0.009(2)
C17 0.075(4) 0.154(6) 0.085(4) -0.008(4) 0.013(3) -0.056(4)
C18 0.068(4) 0.109(5) 0.085(4) -0.014(3) -0.029(3) -0.007(3)
C19 0.047(3) 0.046(2) 0.075(3) -0.001(2) -0.015(2) -0.006(2)
C20 0.079(4) 0.142(6) 0.061(4) -0.007(3) -0.026(3) -0.009(4)
C21 0.051(3) 0.076(3) 0.097(4) -0.012(3) -0.011(3) -0.003(3)
C22 0.046(2) 0.038(2) 0.041(2) -0.0013(17) 0.0037(18) -0.0046(18)
C23 0.065(3) 0.031(2) 0.045(2) 0.0042(17) -0.002(2) -0.0065(19)
C24 0.058(3) 0.042(2) 0.041(2) 0.0030(18) 0.000(2) -0.017(2)
C25 0.044(2) 0.044(2) 0.031(2) 0.0034(16) -0.0015(17) -0.0139(18)
C26 0.042(2) 0.062(3) 0.045(2) 0.013(2) 0.0060(19) -0.019(2)
C27 0.039(2) 0.064(3) 0.055(3) 0.012(2) 0.011(2) -0.004(2)
C28 0.042(2) 0.049(2) 0.050(2) 0.0114(19) 0.0081(19) 0.0008(19)
C29 0.041(2) 0.039(2) 0.036(2) 0.0016(16) 0.0041(17) -0.0053(17)
C30 0.038(2) 0.039(2) 0.0310(19) 0.0007(16) -0.0026(16) -0.0109(16)
C31 0.043(2) 0.038(2) 0.050(3) 0.0068(18) 0.0164(19) -0.0038(17)
C32 0.055(3) 0.041(2) 0.064(3) 0.004(2) 0.008(2) -0.006(2)
C33 0.076(4) 0.040(2) 0.088(4) 0.008(2) 0.015(3) -0.003(2)
C34 0.081(4) 0.051(3) 0.085(4) 0.025(3) 0.006(3) -0.001(3)
C35 0.059(3) 0.057(3) 0.066(3) 0.022(2) 0.009(2) -0.004(2)
C36 0.043(2) 0.046(2) 0.054(3) 0.013(2) 0.013(2) -0.0021(18)
C37 0.071(3) 0.037(2) 0.081(4) -0.007(2) 0.003(3) -0.006(2)
C38 0.077(4) 0.070(4) 0.105(5) -0.014(3) -0.003(3) 0.001(3)
C39 0.083(4) 0.084(4) 0.100(5) -0.019(3) 0.014(3) -0.008(3)
C40 0.065(3) 0.050(3) 0.047(3) 0.008(2) 0.002(2) 0.001(2)
C41 0.067(3) 0.086(4) 0.051(3) 0.012(3) 0.000(2) -0.005(3)
C42 0.113(5) 0.066(3) 0.065(3) -0.003(3) 0.017(3) -0.030(3)
C43 0.048(3) 0.060(3) 0.041(2) -0.0024(19) 0.0021(19) -0.015(2)
C44 0.084(4) 0.085(4) 0.042(3) -0.004(2) 0.012(2) -0.030(3)
C45 0.065(3) 0.139(5) 0.049(3) -0.012(3) -0.010(3) -0.004(3)
C46 0.117(5) 0.068(3) 0.060(3) -0.005(3) 0.019(3) -0.018(3)
C47 0.066(3) 0.076(3) 0.062(3) -0.014(3) 0.000(2) -0.027(3)
C48 0.060(3) 0.048(3) 0.097(4) 0.002(3) -0.014(3) -0.012(2)
C49 0.080(4) 0.154(6) 0.063(4) 0.010(4) 0.008(3) -0.055(4)
C50 0.077(4) 0.108(5) 0.137(6) -0.068(4) 0.062(4) -0.057(3)

loop_
_atom_type_symbol
_atom_type_description
_atom_type_scat_dispersion_real
_atom_type_scat_dispersion_imag
_atom_type_scat_source
C C 0.0033 0.0016 'International Tables Vol C Tables 4.2.6.8 and 6.1.1.4'
H H 0.0000 0.0000 'International Tables Vol C Tables 4.2.6.8 and 6.1.1.4'
N N 0.0061 0.0033 'International Tables Vol C Tables 4.2.6.8 and 6.1.1.4'
Nd Nd -0.1943 3.0179 'International Tables Vol C Tables 4.2.6.8 and 6.1.1.4'
O O 0.0106 0.0060 'International Tables Vol C Tables 4.2.6.8 and 6.1.1.4'
Si Si 0.0817 0.0704 'International Tables Vol C Tables 4.2.6.8 and 6.1.1.4'

loop_
_geom_angle_atom_site_label_1
_geom_angle_atom_site_label_2
_geom_angle_atom_site_label_3
_geom_angle
_geom_angle_site_symmetry_1
_geom_angle_site_symmetry_3
_geom_angle_publ_flag
N2 Nd1 N4 116.81(11) . . ?
N2 Nd1 C43 110.25(12) . . ?
N4 Nd1 C43 121.61(12) . . ?
N2 Nd1 N3 92.32(9) . . ?
N4 Nd1 N3 66.13(9) . . ?
C43 Nd1 N3 79.82(12) . . ?
N2 Nd1 O1 103.60(9) . . ?
N4 Nd1 O1 119.38(10) . . ?
C43 Nd1 O1 78.18(12) . . ?
N3 Nd1 O1 156.24(10) . . ?
N2 Nd1 N1 65.56(9) . . ?
N4 Nd1 N1 87.70(10) . . ?
C43 Nd1 N1 144.60(12) . . ?
N3 Nd1 N1 133.95(10) . . ?
O1 Nd1 N1 69.53(10) . . ?
C43 Si1 C44 111.6(2) . . ?
C43 Si1 C45 114.7(2) . . ?
C44 Si1 C45 107.0(3) . . ?
C43 Si1 C46 111.7(2) . . ?
C44 Si1 C46 105.5(2) . . ?
C45 Si1 C46 105.8(3) . . ?
C50 O1 C47 104.7(4) . . ?
C50 O1 Nd1 117.2(3) . . ?
C47 O1 Nd1 131.5(2) . . ?
C1 N1 C9 119.0(3) . . ?
C1 N1 Nd1 125.7(3) . . ?
C9 N1 Nd1 115.1(2) . . ?
C8 N2 C10 118.3(3) . . ?
C8 N2 Nd1 123.5(2) . . ?
C10 N2 Nd1 118.2(2) . . ?
C22 N3 C30 118.7(3) . . ?
C22 N3 Nd1 125.2(2) . . ?
C30 N3 Nd1 115.4(2) . . ?
C29 N4 C31 115.2(3) . . ?
C29 N4 Nd1 120.3(2) . . ?
C31 N4 Nd1 124.4(2) . . ?
N1 C1 C2 123.3(4) . . ?
N1 C1 H1A 118.3 . . ?
C2 C1 H1A 118.3 . . ?
C3 C2 C1 118.6(4) . . ?
C3 C2 H2A 120.7 . . ?
C1 C2 H2A 120.7 . . ?
C2 C3 C4 120.6(4) . . ?
C2 C3 H3A 119.7 . . ?
C4 C3 H3A 119.7 . . ?
C3 C4 C5 123.9(4) . . ?
C3 C4 C9 117.4(4) . . ?
C5 C4 C9 118.7(4) . . ?
C6 C5 C4 120.1(4) . . ?
C6 C5 H5 120.0 . . ?
C4 C5 H5 120.0 . . ?
C5 C6 C7 121.2(4) . . ?
C5 C6 H6 119.4 . . ?
C7 C6 H6 119.4 . . ?
C8 C7 C6 122.6(4) . . ?
C8 C7 H7 118.7 . . ?
C6 C7 H7 118.7 . . ?
N2 C8 C7 126.1(3) . . ?
N2 C8 C9 117.9(3) . . ?
C7 C8 C9 116.0(3) . . ?
N1 C9 C4 121.0(3) . . ?
N1 C9 C8 117.6(3) . . ?
C4 C9 C8 121.4(3) . . ?
C11 C10 C15 119.2(3) . . ?
C11 C10 N2 120.0(3) . . ?
C15 C10 N2 120.6(3) . . ?
C12 C11 C10 118.9(4) . . ?
C12 C11 C16 119.8(4) . . ?
C10 C11 C16 121.2(3) . . ?
C13 C12 C11 122.1(4) . . ?
C13 C12 H12 119.0 . . ?
C11 C12 H12 119.0 . . ?
C12 C13 C14 119.3(4) . . ?
C12 C13 H13 120.4 . . ?
C14 C13 H13 120.4 . . ?
C13 C14 C15 121.6(4) . . ?
C13 C14 H14 119.2 . . ?
C15 C14 H14 119.2 . . ?
C14 C15 C10 119.0(4) . . ?
C14 C15 C19 118.4(4) . . ?
C10 C15 C19 122.6(3) . . ?
C18 C16 C11 114.7(4) . . ?
C18 C16 C17 108.0(4) . . ?
C11 C16 C17 109.9(4) . . ?
C18 C16 H16 108.0 . . ?
C11 C16 H16 108.0 . . ?
C17 C16 H16 108.0 . . ?
C16 C17 H17A 109.5 . . ?
C16 C17 H17B 109.5 . . ?
H17A C17 H17B 109.5 . . ?
C16 C17 H17C 109.5 . . ?
H17A C17 H17C 109.5 . . ?
H17B C17 H17C 109.5 . . ?
C16 C18 H18A 109.5 . . ?
C16 C18 H18B 109.5 . . ?
H18A C18 H18B 109.5 . . ?
C16 C18 H18C 109.5 . . ?
H18A C18 H18C 109.5 . . ?
H18B C18 H18C 109.5 . . ?
C15 C19 C21 112.0(4) . . ?
C15 C19 C20 111.0(4) . . ?
C21 C19 C20 109.8(4) . . ?
C15 C19 H19 107.9 . . ?
C21 C19 H19 107.9 . . ?
C20 C19 H19 107.9 . . ?
C19 C20 H20A 109.5 . . ?
C19 C20 H20B 109.5 . . ?
H20A C20 H20B 109.5 . . ?
C19 C20 H20C 109.5 . . ?
H20A C20 H20C 109.5 . . ?
H20B C20 H20C 109.5 . . ?
C19 C21 H21A 109.5 . . ?
C19 C21 H21B 109.5 . . ?
H21A C21 H21B 109.5 . . ?
C19 C21 H21C 109.5 . . ?
H21A C21 H21C 109.5 . . ?
H21B C21 H21C 109.5 . . ?
N3 C22 C23 123.2(4) . . ?
N3 C22 H22 118.4 . . ?
C23 C22 H22 118.4 . . ?
C24 C23 C22 118.8(4) . . ?
C24 C23 H23 120.6 . . ?
C22 C23 H23 120.6 . . ?
C23 C24 C25 120.5(4) . . ?
C23 C24 H24 119.8 . . ?
C25 C24 H24 119.8 . . ?
C24 C25 C26 123.3(3) . . ?
C24 C25 C30 117.3(4) . . ?
C26 C25 C30 119.4(3) . . ?
C27 C26 C25 119.1(4) . . ?
C27 C26 H26 120.4 . . ?
C25 C26 H26 120.4 . . ?
C26 C27 C28 121.9(4) . . ?
C26 C27 H27 119.0 . . ?
C28 C27 H27 119.0 . . ?
C29 C28 C27 122.0(4) . . ?
C29 C28 H28 119.0 . . ?
C27 C28 H28 119.0 . . ?
N4 C29 C28 125.8(3) . . ?
N4 C29 C30 117.9(3) . . ?
C28 C29 C30 116.3(3) . . ?
N3 C30 C25 121.4(3) . . ?
N3 C30 C29 117.4(3) . . ?
C25 C30 C29 121.2(3) . . ?
C32 C31 C36 119.4(4) . . ?
C32 C31 N4 121.2(4) . . ?
C36 C31 N4 119.3(3) . . ?
C33 C32 C31 119.6(5) . . ?
C33 C32 C37 119.6(4) . . ?
C31 C32 C37 120.8(4) . . ?
C34 C33 C32 121.5(5) . . ?
C34 C33 H33 119.2 . . ?
C32 C33 H33 119.2 . . ?
C33 C34 C35 119.5(5) . . ?
C33 C34 H34 120.2 . . ?
C35 C34 H34 120.2 . . ?
C34 C35 C36 121.6(5) . . ?
C34 C35 H35 119.2 . . ?
C36 C35 H35 119.2 . . ?
C35 C36 C31 118.4(4) . . ?
C35 C36 C40 119.6(4) . . ?
C31 C36 C40 122.0(4) . . ?
C38 C37 C32 109.3(4) . . ?
C38 C37 C39 110.2(4) . . ?
C32 C37 C39 114.5(4) . . ?
C38 C37 H37 107.5 . . ?
C32 C37 H37 107.5 . . ?
C39 C37 H37 107.5 . . ?
C37 C38 H38A 109.5 . . ?
C37 C38 H38B 109.5 . . ?
H38A C38 H38B 109.5 . . ?
C37 C38 H38C 109.5 . . ?
H38A C38 H38C 109.5 . . ?
H38B C38 H38C 109.5 . . ?
C37 C39 H39A 109.5 . . ?
C37 C39 H39B 109.5 . . ?
H39A C39 H39B 109.5 . . ?
C37 C39 H39C 109.5 . . ?
H39A C39 H39C 109.5 . . ?
H39B C39 H39C 109.5 . . ?
C36 C40 C42 111.5(4) . . ?
C36 C40 C41 115.3(4) . . ?
C42 C40 C41 107.4(4) . . ?
C36 C40 H40 107.4 . . ?
C42 C40 H40 107.4 . . ?
C41 C40 H40 107.4 . . ?
C40 C41 H41A 109.5 . . ?
C40 C41 H41B 109.5 . . ?
H41A C41 H41B 109.5 . . ?
C40 C41 H41C 109.5 . . ?
H41A C41 H41C 109.5 . . ?
H41B C41 H41C 109.5 . . ?
C40 C42 H42A 109.5 . . ?
C40 C42 H42B 109.5 . . ?
H42A C42 H42B 109.5 . . ?
C40 C42 H42C 109.5 . . ?
H42A C42 H42C 109.5 . . ?
H42B C42 H42C 109.5 . . ?
Si1 C43 Nd1 127.8(2) . . ?
Si1 C43 H43A 105.4 . . ?
Nd1 C43 H43A 105.4 . . ?
Si1 C43 H43B 105.4 . . ?
Nd1 C43 H43B 105.4 . . ?
H43A C43 H43B 106.0 . . ?
Si1 C44 H44A 109.5 . . ?
Si1 C44 H44B 109.5 . . ?
H44A C44 H44B 109.5 . . ?
Si1 C44 H44C 109.5 . . ?
H44A C44 H44C 109.5 . . ?
H44B C44 H44C 109.5 . . ?
Si1 C45 H45A 109.5 . . ?
Si1 C45 H45B 109.5 . . ?
H45A C45 H45B 109.5 . . ?
Si1 C45 H45C 109.5 . . ?
H45A C45 H45C 109.5 . . ?
H45B C45 H45C 109.5 . . ?
Si1 C46 H46A 109.5 . . ?
Si1 C46 H46B 109.5 . . ?
H46A C46 H46B 109.5 . . ?
Si1 C46 H46C 109.5 . . ?
H46A C46 H46C 109.5 . . ?
H46B C46 H46C 109.5 . . ?
O1 C47 C48 107.3(4) . . ?
O1 C47 H47A 110.3 . . ?
C48 C47 H47A 110.3 . . ?
O1 C47 H47B 110.3 . . ?
C48 C47 H47B 110.3 . . ?
H47A C47 H47B 108.5 . . ?
C49 C48 C47 104.4(4) . . ?
C49 C48 H48A 110.9 . . ?
C47 C48 H48A 110.9 . . ?
C49 C48 H48B 110.9 . . ?
C47 C48 H48B 110.9 . . ?
H48A C48 H48B 108.9 . . ?
C50 C49 C48 108.1(5) . . ?
C50 C49 H49A 110.1 . . ?
C48 C49 H49A 110.1 . . ?
C50 C49 H49B 110.1 . . ?
C48 C49 H49B 110.1 . . ?
H49A C49 H49B 108.4 . . ?
C49 C50 O1 108.3(5) . . ?
C49 C50 H50A 110.0 . . ?
O1 C50 H50A 110.0 . . ?
C49 C50 H50B 110.0 . . ?
O1 C50 H50B 110.0 . . ?
H50A C50 H50B 108.4 . . ?

loop_
_geom_bond_atom_site_label_1
_geom_bond_atom_site_label_2
_geom_bond_distance
_geom_bond_site_symmetry_2
_geom_bond_publ_flag
Nd1 N2 2.381(3) . ?
Nd1 N4 2.397(3) . ?
Nd1 C43 2.528(4) . ?
Nd1 N3 2.559(3) . ?
Nd1 O1 2.603(3) . ?
Nd1 N1 2.619(3) . ?
Si1 C43 1.834(4) . ?
Si1 C44 1.863(5) . ?
Si1 C45 1.875(5) . ?
Si1 C46 1.883(5) . ?
O1 C50 1.430(5) . ?
O1 C47 1.441(5) . ?
N1 C1 1.321(5) . ?
N1 C9 1.372(5) . ?
N2 C8 1.369(4) . ?
N2 C10 1.437(4) . ?
N3 C22 1.321(4) . ?
N3 C30 1.371(5) . ?
N4 C29 1.376(4) . ?
N4 C31 1.436(5) . ?
C1 C2 1.403(6) . ?
C1 H1A 0.9300 . ?
C2 C3 1.363(6) . ?
C2 H2A 0.9300 . ?
C3 C4 1.403(6) . ?
C3 H3A 0.9300 . ?
C4 C5 1.409(6) . ?
C4 C9 1.429(5) . ?
C5 C6 1.359(6) . ?
C5 H5 0.9300 . ?
C6 C7 1.401(6) . ?
C6 H6 0.9300 . ?
C7 C8 1.390(5) . ?
C7 H7 0.9300 . ?
C8 C9 1.438(5) . ?
C10 C11 1.412(5) . ?
C10 C15 1.415(5) . ?
C11 C12 1.389(5) . ?
C11 C16 1.515(6) . ?
C12 C13 1.368(6) . ?
C12 H12 0.9300 . ?
C13 C14 1.378(6) . ?
C13 H13 0.9300 . ?
C14 C15 1.390(5) . ?
C14 H14 0.9300 . ?
C15 C19 1.511(6) . ?
C16 C18 1.510(6) . ?
C16 C17 1.533(7) . ?
C16 H16 0.9800 . ?
C17 H17A 0.9600 . ?
C17 H17B 0.9600 . ?
C17 H17C 0.9600 . ?
C18 H18A 0.9600 . ?
C18 H18B 0.9600 . ?
C18 H18C 0.9600 . ?
C19 C21 1.527(7) . ?
C19 C20 1.551(7) . ?
C19 H19 0.9800 . ?
C20 H20A 0.9600 . ?
C20 H20B 0.9600 . ?
C20 H20C 0.9600 . ?
C21 H21A 0.9600 . ?
C21 H21B 0.9600 . ?
C21 H21C 0.9600 . ?
C22 C23 1.402(5) . ?
C22 H22 0.9300 . ?
C23 C24 1.359(6) . ?
C23 H23 0.9300 . ?
C24 C25 1.403(5) . ?
C24 H24 0.9300 . ?
C25 C26 1.417(5) . ?
C25 C30 1.422(5) . ?
C26 C27 1.355(6) . ?
C26 H26 0.9300 . ?
C27 C28 1.404(5) . ?
C27 H27 0.9300 . ?
C28 C29 1.392(5) . ?
C28 H28 0.9300 . ?
C29 C30 1.433(5) . ?
C31 C32 1.406(6) . ?
C31 C36 1.409(6) . ?
C32 C33 1.393(6) . ?
C32 C37 1.506(7) . ?
C33 C34 1.361(7) . ?
C33 H33 0.9300 . ?
C34 C35 1.376(7) . ?
C34 H34 0.9300 . ?
C35 C36 1.406(6) . ?
C35 H35 0.9300 . ?
C36 C40 1.501(6) . ?
C37 C38 1.503(7) . ?
C37 C39 1.545(7) . ?
C37 H37 0.9800 . ?
C38 H38A 0.9600 . ?
C38 H38B 0.9600 . ?
C38 H38C 0.9600 . ?
C39 H39A 0.9600 . ?
C39 H39B 0.9600 . ?
C39 H39C 0.9600 . ?
C40 C42 1.522(7) . ?
C40 C41 1.545(6) . ?
C40 H40 0.9800 . ?
C41 H41A 0.9600 . ?
C41 H41B 0.9600 . ?
C41 H41C 0.9600 . ?
C42 H42A 0.9600 . ?
C42 H42B 0.9600 . ?
C42 H42C 0.9600 . ?
C43 H43A 0.9700 . ?
C43 H43B 0.9700 . ?
C44 H44A 0.9600 . ?
C44 H44B 0.9600 . ?
C44 H44C 0.9600 . ?
C45 H45A 0.9600 . ?
C45 H45B 0.9600 . ?
C45 H45C 0.9600 . ?
C46 H46A 0.9600 . ?
C46 H46B 0.9600 . ?
C46 H46C 0.9600 . ?
C47 C48 1.484(6) . ?
C47 H47A 0.9700 . ?
C47 H47B 0.9700 . ?
C48 C49 1.464(7) . ?
C48 H48A 0.9700 . ?
C48 H48B 0.9700 . ?
C49 C50 1.403(7) . ?
C49 H49A 0.9700 . ?
C49 H49B 0.9700 . ?
C50 H50A 0.9700 . ?
C50 H50B 0.9700 . ?
